data_1540742
loop_
_publ_author_name
'Chen, Xun'
'Hu, Xinwei'
'Bai, Siyi'
'Deng, Yuanfu'
'Jiang, Huanfeng'
'Zeng, Wei'

_publ_section_title
;
 Rh(III)-Catalyzed [4 + 2] Annulation of Indoles with Diazo Compounds:
 Access to Pyrimido[1,6-a]indole-1(2H)-ones.
;
_journal_issue 2
_journal_name_full 'Organic letters'
_journal_page_first 192
_journal_page_last 195
_journal_paper_doi 10.1021/acs.orglett.5b03231
_journal_volume 18
_journal_year 2016
_chemical_formula_sum 'C24 H22 N2 O5'
_chemical_formula_weight 418.44
_chemical_name_systematic
; 
 ? 
;
_space_group_IT_number 14
_symmetry_cell_setting monoclinic
_symmetry_space_group_name_Hall '-P 2ybc'
_symmetry_space_group_name_H-M 'P 1 21/c 1'
_atom_sites_solution_hydrogens geom
_atom_sites_solution_primary direct
_atom_sites_solution_secondary difmap
_audit_creation_method SHELXL-97
_cell_angle_alpha 90.00
_cell_angle_beta 107.208(8)
_cell_angle_gamma 90.00
_cell_formula_units_Z 4
_cell_length_a 8.322(6)
_cell_length_b 21.996(16)
_cell_length_c 11.667(9)
_cell_measurement_temperature 296(2)
_cell_measurement_theta_max 27.51
_cell_measurement_theta_min 1.85
_cell_volume 2040(3)
_computing_cell_refinement 'SMART (Bruker, 1998)'
_computing_data_collection 'SMART (Bruker, 1998)'
_computing_data_reduction 'SAIRT (Bruker, 1998)'
_computing_molecular_graphics 'ORTEP-II (Johnson, 1976)'
_computing_publication_material 'SHELXL-97 (Sheldrick, 1997)'
_computing_structure_refinement 'SHELXL-97 (Sheldrick, 1997)'
_computing_structure_solution 'SHELXS-97 (Sheldrick, 1990)'
_diffrn_ambient_temperature 296(2)
_diffrn_measured_fraction_theta_full 0.972
_diffrn_measured_fraction_theta_max 0.972
_diffrn_measurement_device_type 'CCD area detector'
_diffrn_radiation_monochromator graphite
_diffrn_radiation_source 'fine-focus sealed tube'
_diffrn_radiation_type MoK\a
_diffrn_radiation_wavelength 0.71073
_diffrn_reflns_av_R_equivalents 0.0196
_diffrn_reflns_av_sigmaI/netI 0.0152
_diffrn_reflns_limit_h_max 10
_diffrn_reflns_limit_h_min -10
_diffrn_reflns_limit_k_max 27
_diffrn_reflns_limit_k_min -28
_diffrn_reflns_limit_l_max 14
_diffrn_reflns_limit_l_min -14
_diffrn_reflns_number 22581
_diffrn_reflns_theta_full 27.51
_diffrn_reflns_theta_max 27.51
_diffrn_reflns_theta_min 1.85
_exptl_absorpt_coefficient_mu 0.096
_exptl_absorpt_correction_T_max 0.9810
_exptl_absorpt_correction_T_min 0.9735
_exptl_crystal_colour coloeless
_exptl_crystal_density_diffrn 1.362
_exptl_crystal_density_method 'not measured'
_exptl_crystal_description Plane
_exptl_crystal_F_000 880
_exptl_crystal_size_max 0.28
_exptl_crystal_size_mid 0.21
_exptl_crystal_size_min 0.20
_refine_diff_density_max 0.188
_refine_diff_density_min -0.202
_refine_diff_density_rms 0.041
_refine_ls_extinction_method none
_refine_ls_goodness_of_fit_ref 1.050
_refine_ls_hydrogen_treatment mixed
_refine_ls_matrix_type full
_refine_ls_number_parameters 280
_refine_ls_number_reflns 4569
_refine_ls_number_restraints 0
_refine_ls_restrained_S_all 1.050
_refine_ls_R_factor_all 0.0613
_refine_ls_R_factor_gt 0.0452
_refine_ls_shift/su_max 0.001
_refine_ls_shift/su_mean 0.000
_refine_ls_structure_factor_coef Fsqd
_refine_ls_weighting_details 'calc w=1/[\s^2^(Fo^2^)+(0.0755P)^2^+0.3035P] where P=(Fo^2^+2Fc^2^)/3'
_refine_ls_weighting_scheme calc
_refine_ls_wR_factor_gt 0.1230
_refine_ls_wR_factor_ref 0.1372
_reflns_number_gt 3427
_reflns_number_total 4569
_reflns_threshold_expression >2sigma(I)
_cod_data_source_file ol5b03231_si_002.cif
_cod_data_source_block sad
_cod_depositor_comments
;
The following automatic conversions were performed:
'__computing_data_collection' tag replaced with
'_computing_data_collection' tag.

Automatic conversion script
Id: cif_correct_tags 4268 2015-11-12 08:31:59Z antanas 

The following automatic conversions were performed:

'_symmetry_cell_setting' value 'Monoclinic' changed to 'monoclinic'
according to
/usr/data/users/saulius/crontab/automatic-downloads/rss-feeds/ACS/lib/dictionaries/cif_core.dic
dictionary named 'cif_core.dic' version 2.4.2 from 2011-04-26.

Automatic conversion script
Id: cif_fix_values 4268 2015-11-12 08:31:59Z antanas 

 Adding full bibliography for 1540742.cif.
;
_cod_original_sg_symbol_H-M P2(1)/C
_cod_database_code 1540742

loop_
_symmetry_equiv_pos_as_xyz
'x, y, z'
'-x, y+1/2, -z+1/2'
'-x, -y, -z'
'x, -y-1/2, z-1/2'

loop_
_atom_site_label
_atom_site_type_symbol
_atom_site_fract_x
_atom_site_fract_y
_atom_site_fract_z
_atom_site_U_iso_or_equiv
_atom_site_adp_type
_atom_site_occupancy
_atom_site_symmetry_multiplicity
_atom_site_calc_flag
_atom_site_refinement_flags
O1 O -0.21494(15) 0.47662(5) 1.24225(10) 0.0580(3) Uani 1 1 d .
O2 O -0.60902(18) 0.71883(6) 0.86396(11) 0.0726(4) Uani 1 1 d .
O3 O -0.52112(16) 0.68849(5) 0.71082(10) 0.0659(3) Uani 1 1 d .
O4 O -0.00852(17) 0.30162(5) 0.87752(11) 0.0653(3) Uani 1 1 d .
O5 O -0.01162(14) 0.39443(5) 0.79972(9) 0.0535(3) Uani 1 1 d .
N1 N -0.08621(15) 0.39566(5) 1.18265(10) 0.0449(3) Uani 1 1 d .
N2 N -0.21009(14) 0.47314(5) 1.04896(10) 0.0405(3) Uani 1 1 d .
C1 C 0.10711(19) 0.38684(7) 1.39412(13) 0.0478(3) Uani 1 1 d .
C2 C 0.1453(2) 0.44696(8) 1.42839(15) 0.0574(4) Uani 1 1 d .
H2A H 0.0710 0.4777 1.3918 0.069 Uiso 1 1 calc R
C3 C 0.2920(2) 0.46150(10) 1.51604(17) 0.0710(5) Uani 1 1 d .
H3A H 0.3163 0.5019 1.5382 0.085 Uiso 1 1 calc R
C4 C 0.4023(2) 0.41634(11) 1.57063(17) 0.0767(6) Uani 1 1 d .
H4A H 0.5013 0.4262 1.6297 0.092 Uiso 1 1 calc R
C5 C 0.3670(3) 0.35686(10) 1.53836(17) 0.0736(5) Uani 1 1 d .
H5A H 0.4419 0.3264 1.5754 0.088 Uiso 1 1 calc R
C6 C 0.2191(2) 0.34207(8) 1.45012(15) 0.0599(4) Uani 1 1 d .
H6A H 0.1953 0.3016 1.4286 0.072 Uiso 1 1 calc R
C7 C -0.0582(2) 0.36989(7) 1.30429(13) 0.0503(4) Uani 1 1 d .
H7A H -0.0644 0.3259 1.2978 0.060 Uiso 1 1 calc R
H7B H -0.1487 0.3832 1.3349 0.060 Uiso 1 1 calc R
C8 C -0.17377(18) 0.45043(7) 1.16369(13) 0.0446(3) Uani 1 1 d .
C9 C -0.16436(17) 0.44557(6) 0.95400(12) 0.0406(3) Uani 1 1 d .
C10 C -0.07599(17) 0.38836(6) 0.98044(12) 0.0417(3) Uani 1 1 d .
C11 C -0.03882(18) 0.36467(6) 1.09307(13) 0.0439(3) Uani 1 1 d .
C12 C 0.0575(2) 0.30707(7) 1.13277(15) 0.0589(4) Uani 1 1 d .
H12A H 0.0849 0.2890 1.0660 0.088 Uiso 1 1 calc R
H12B H -0.0098 0.2793 1.1624 0.088 Uiso 1 1 calc R
H12C H 0.1592 0.3160 1.1953 0.088 Uiso 1 1 calc R
C13 C -0.02863(18) 0.35584(7) 0.88355(13) 0.0458(3) Uani 1 1 d .
C14 C 0.0239(2) 0.36867(8) 0.69531(15) 0.0575(4) Uani 1 1 d .
H14A H 0.0950 0.3331 0.7190 0.069 Uiso 1 1 calc R
H14B H 0.0839 0.3982 0.6618 0.069 Uiso 1 1 calc R
C15 C -0.1344(3) 0.35118(9) 0.60307(16) 0.0699(5) Uani 1 1 d .
H15A H -0.1085 0.3343 0.5347 0.105 Uiso 1 1 calc R
H15B H -0.2042 0.3865 0.5789 0.105 Uiso 1 1 calc R
H15C H -0.1929 0.3215 0.6359 0.105 Uiso 1 1 calc R
C16 C -0.22201(18) 0.48165(6) 0.85483(13) 0.0443(3) Uani 1 1 d .
H16A H -0.2089 0.4743 0.7796 0.053 Uiso 1 1 calc R
C17 C -0.30582(17) 0.53261(6) 0.88686(12) 0.0419(3) Uani 1 1 d .
C18 C -0.29824(16) 0.52674(6) 1.00822(12) 0.0407(3) Uani 1 1 d .
C19 C -0.37186(19) 0.56866(7) 1.06663(13) 0.0475(3) Uani 1 1 d .
H19A H -0.3681 0.5636 1.1465 0.057 Uiso 1 1 calc R
C20 C -0.45032(19) 0.61789(7) 1.00110(13) 0.0487(4) Uani 1 1 d .
H20A H -0.5009 0.6467 1.0376 0.058 Uiso 1 1 calc R
C21 C -0.45626(18) 0.62593(6) 0.88075(13) 0.0450(3) Uani 1 1 d .
C22 C -0.38531(18) 0.58333(6) 0.82261(13) 0.0453(3) Uani 1 1 d .
H22A H -0.3906 0.5884 0.7424 0.054 Uiso 1 1 calc R
C23 C -0.53649(19) 0.68214(7) 0.82064(14) 0.0500(4) Uani 1 1 d .
C24 C -0.5868(3) 0.74386(9) 0.64911(18) 0.0794(6) Uani 1 1 d .
H24A H -0.5697 0.7439 0.5713 0.119 Uiso 1 1 calc R
H24B H -0.5296 0.7780 0.6945 0.119 Uiso 1 1 calc R
H24C H -0.7049 0.7467 0.6404 0.119 Uiso 1 1 calc R

loop_
_atom_site_aniso_label
_atom_site_aniso_U_11
_atom_site_aniso_U_22
_atom_site_aniso_U_33
_atom_site_aniso_U_23
_atom_site_aniso_U_13
_atom_site_aniso_U_12
O1 0.0702(7) 0.0665(7) 0.0416(6) 0.0015(5) 0.0233(5) 0.0091(5)
O2 0.1019(10) 0.0581(7) 0.0601(7) 0.0012(6) 0.0274(7) 0.0254(7)
O3 0.0889(9) 0.0586(7) 0.0562(7) 0.0143(5) 0.0307(6) 0.0185(6)
O4 0.0967(9) 0.0430(6) 0.0610(7) -0.0044(5) 0.0305(6) 0.0043(6)
O5 0.0709(7) 0.0476(6) 0.0500(6) -0.0036(5) 0.0302(5) -0.0012(5)
N1 0.0512(7) 0.0453(6) 0.0385(6) 0.0028(5) 0.0137(5) -0.0047(5)
N2 0.0442(6) 0.0414(6) 0.0372(6) -0.0015(5) 0.0142(5) -0.0037(5)
C1 0.0526(8) 0.0544(9) 0.0387(7) 0.0047(6) 0.0173(6) -0.0021(7)
C2 0.0639(10) 0.0556(9) 0.0512(9) 0.0020(7) 0.0146(8) -0.0033(8)
C3 0.0719(12) 0.0742(12) 0.0639(11) -0.0120(9) 0.0156(9) -0.0164(10)
C4 0.0578(11) 0.1073(17) 0.0587(11) -0.0106(11) 0.0077(9) -0.0044(11)
C5 0.0650(11) 0.0899(15) 0.0601(11) 0.0035(10) 0.0095(9) 0.0171(10)
C6 0.0678(10) 0.0607(10) 0.0497(9) 0.0032(7) 0.0152(8) 0.0067(8)
C7 0.0567(9) 0.0524(8) 0.0433(8) 0.0081(6) 0.0169(7) -0.0064(7)
C8 0.0460(7) 0.0489(8) 0.0398(7) -0.0004(6) 0.0140(6) -0.0052(6)
C9 0.0426(7) 0.0418(7) 0.0392(7) -0.0049(5) 0.0152(6) -0.0079(6)
C10 0.0440(7) 0.0397(7) 0.0413(7) -0.0028(6) 0.0125(6) -0.0055(6)
C11 0.0456(7) 0.0400(7) 0.0462(8) -0.0023(6) 0.0136(6) -0.0079(6)
C12 0.0745(11) 0.0469(8) 0.0543(9) 0.0041(7) 0.0177(8) 0.0052(8)
C13 0.0475(8) 0.0441(8) 0.0460(8) -0.0037(6) 0.0142(6) -0.0041(6)
C14 0.0707(10) 0.0576(9) 0.0544(9) -0.0056(7) 0.0343(8) -0.0004(8)
C15 0.0773(12) 0.0819(13) 0.0513(10) -0.0025(9) 0.0203(9) -0.0020(10)
C16 0.0509(8) 0.0454(8) 0.0382(7) -0.0020(6) 0.0156(6) -0.0008(6)
C17 0.0429(7) 0.0435(7) 0.0404(7) -0.0030(6) 0.0140(6) -0.0057(6)
C18 0.0414(7) 0.0414(7) 0.0402(7) -0.0016(6) 0.0134(6) -0.0063(5)
C19 0.0538(8) 0.0500(8) 0.0412(7) -0.0035(6) 0.0177(6) -0.0023(6)
C20 0.0537(8) 0.0458(8) 0.0492(8) -0.0059(6) 0.0192(7) 0.0001(6)
C21 0.0456(7) 0.0427(7) 0.0462(8) -0.0019(6) 0.0129(6) -0.0039(6)
C22 0.0501(8) 0.0452(8) 0.0412(7) 0.0009(6) 0.0146(6) -0.0025(6)
C23 0.0548(9) 0.0460(8) 0.0482(8) -0.0024(6) 0.0136(7) -0.0009(7)
C24 0.1159(17) 0.0596(11) 0.0636(12) 0.0192(9) 0.0278(11) 0.0173(11)

loop_
_atom_type_symbol
_atom_type_description
_atom_type_scat_dispersion_real
_atom_type_scat_dispersion_imag
_atom_type_scat_source
C C 0.0033 0.0016 'International Tables Vol C Tables 4.2.6.8 and 6.1.1.4'
H H 0.0000 0.0000 'International Tables Vol C Tables 4.2.6.8 and 6.1.1.4'
N N 0.0061 0.0033 'International Tables Vol C Tables 4.2.6.8 and 6.1.1.4'
O O 0.0106 0.0060 'International Tables Vol C Tables 4.2.6.8 and 6.1.1.4'

loop_
_geom_angle_atom_site_label_1
_geom_angle_atom_site_label_2
_geom_angle_atom_site_label_3
_geom_angle
C23 O3 C24 116.10(14)
C13 O5 C14 117.33(13)
C8 N1 C11 123.59(12)
C8 N1 C7 114.23(12)
C11 N1 C7 122.01(13)
C8 N2 C18 125.46(12)
C8 N2 C9 125.12(13)
C18 N2 C9 109.42(11)
C6 C1 C2 118.53(16)
C6 C1 C7 120.11(15)
C2 C1 C7 121.22(14)
C3 C2 C1 120.71(17)
C3 C2 H2A 119.6
C1 C2 H2A 119.6
C4 C3 C2 119.99(19)
C4 C3 H3A 120.0
C2 C3 H3A 120.0
C5 C4 C3 120.23(19)
C5 C4 H4A 119.9
C3 C4 H4A 119.9
C4 C5 C6 119.89(19)
C4 C5 H5A 120.1
C6 C5 H5A 120.1
C1 C6 C5 120.65(18)
C1 C6 H6A 119.7
C5 C6 H6A 119.7
N1 C7 C1 115.08(12)
N1 C7 H7A 108.5
C1 C7 H7A 108.5
N1 C7 H7B 108.5
C1 C7 H7B 108.5
H7A C7 H7B 107.5
O1 C8 N2 122.14(14)
O1 C8 N1 122.83(14)
N2 C8 N1 115.03(12)
C16 C9 N2 107.84(13)
C16 C9 C10 135.68(13)
N2 C9 C10 116.47(12)
C11 C10 C9 119.71(13)
C11 C10 C13 120.95(14)
C9 C10 C13 119.34(13)
C10 C11 N1 120.06(14)
C10 C11 C12 124.77(14)
N1 C11 C12 115.13(13)
C11 C12 H12A 109.5
C11 C12 H12B 109.5
H12A C12 H12B 109.5
C11 C12 H12C 109.5
H12A C12 H12C 109.5
H12B C12 H12C 109.5
O4 C13 O5 122.58(14)
O4 C13 C10 126.26(14)
O5 C13 C10 111.15(13)
O5 C14 C15 110.64(15)
O5 C14 H14A 109.5
C15 C14 H14A 109.5
O5 C14 H14B 109.5
C15 C14 H14B 109.5
H14A C14 H14B 108.1
C14 C15 H15A 109.5
C14 C15 H15B 109.5
H15A C15 H15B 109.5
C14 C15 H15C 109.5
H15A C15 H15C 109.5
H15B C15 H15C 109.5
C9 C16 C17 108.09(13)
C9 C16 H16A 126.0
C17 C16 H16A 126.0
C22 C17 C18 119.18(13)
C22 C17 C16 132.64(14)
C18 C17 C16 108.18(13)
C19 C18 N2 131.00(13)
C19 C18 C17 122.52(14)
N2 C18 C17 106.47(12)
C20 C19 C18 117.08(14)
C20 C19 H19A 121.5
C18 C19 H19A 121.5
C19 C20 C21 121.80(14)
C19 C20 H20A 119.1
C21 C20 H20A 119.1
C22 C21 C20 120.71(14)
C22 C21 C23 122.04(14)
C20 C21 C23 117.22(13)
C21 C22 C17 118.67(14)
C21 C22 H22A 120.7
C17 C22 H22A 120.7
O2 C23 O3 122.40(15)
O2 C23 C21 124.95(15)
O3 C23 C21 112.65(13)
O3 C24 H24A 109.5
O3 C24 H24B 109.5
H24A C24 H24B 109.5
O3 C24 H24C 109.5
H24A C24 H24C 109.5
H24B C24 H24C 109.5

loop_
_geom_bond_atom_site_label_1
_geom_bond_atom_site_label_2
_geom_bond_distance
O1 C8 1.2146(18)
O2 C23 1.2048(19)
O3 C23 1.332(2)
O3 C24 1.438(2)
O4 C13 1.209(2)
O5 C13 1.3339(19)
O5 C14 1.4509(19)
N1 C8 1.391(2)
N1 C11 1.3987(19)
N1 C7 1.481(2)
N2 C8 1.376(2)
N2 C18 1.3955(19)
N2 C9 1.4106(18)
C1 C6 1.380(2)
C1 C2 1.391(2)
C1 C7 1.509(2)
C2 C3 1.378(3)
C2 H2A 0.9300
C3 C4 1.375(3)
C3 H3A 0.9300
C4 C5 1.369(3)
C4 H4A 0.9300
C5 C6 1.390(3)
C5 H5A 0.9300
C6 H6A 0.9300
C7 H7A 0.9700
C7 H7B 0.9700
C9 C16 1.368(2)
C9 C10 1.444(2)
C10 C11 1.361(2)
C10 C13 1.486(2)
C11 C12 1.498(2)
C12 H12A 0.9600
C12 H12B 0.9600
C12 H12C 0.9600
C14 C15 1.484(3)
C14 H14A 0.9700
C14 H14B 0.9700
C15 H15A 0.9600
C15 H15B 0.9600
C15 H15C 0.9600
C16 C17 1.427(2)
C16 H16A 0.9300
C17 C22 1.397(2)
C17 C18 1.404(2)
C18 C19 1.392(2)
C19 C20 1.374(2)
C19 H19A 0.9300
C20 C21 1.402(2)
C20 H20A 0.9300
C21 C22 1.387(2)
C21 C23 1.480(2)
C22 H22A 0.9300
C24 H24A 0.9600
C24 H24B 0.9600
C24 H24C 0.9600
